data_1562198
loop_
_publ_author_name
'Ar\?ic\?i, M\"ursel'
'Ye\,silel, Okan Zafer'
'Ye\,sil\"oz, Ye\,sim'
'\,Sahin, Onur'

_publ_section_title
;
 One- and three-dimensional silver(I)-5-sulfosalicylate coordination
 polymers having ligand-supported and unsupported argentophilic
 interactions
;
_journal_name_full 'Journal of Solid State Chemistry'
_journal_page_first 70
_journal_page_last 78
_journal_paper_doi 10.1016/j.jssc.2014.08.009
_journal_volume 220
_journal_year 2014
_chemical_formula_moiety 'C16 H18 Ag2 N3 O7 S, H2 O '
_chemical_formula_sum 'C16 H20 Ag2 N3 O8 S'
_chemical_formula_weight 630.15
_space_group_IT_number 2
_space_group_name_Hall '-P 1'
_space_group_name_H-M_alt 'P -1'
_symmetry_cell_setting triclinic
_symmetry_Int_Tables_number 2
_symmetry_space_group_name_Hall '-P 1'
_symmetry_space_group_name_H-M 'P -1'
_atom_sites_solution_hydrogens geom
_atom_sites_solution_primary direct
_atom_sites_solution_secondary difmap
_audit_creation_method SHELXL-97
_cell_angle_alpha 86.4960(10)
_cell_angle_beta 68.4330(11)
_cell_angle_gamma 66.5540(10)
_cell_formula_units_Z 2
_cell_length_a 8.94780(10)
_cell_length_b 10.8170(2)
_cell_length_c 11.9761(2)
_cell_measurement_reflns_used 9921
_cell_measurement_temperature 296
_cell_measurement_theta_max 33.24
_cell_measurement_theta_min 2.64
_cell_volume 984.05(3)
_computing_cell_refinement 'SAINT V7.66A (Bruker AXS, 2009)'
_computing_data_reduction 'SAINT V7.66A (Bruker AXS, 2009)'
_computing_molecular_graphics 'ORTEP-3 for Windows (Farrugia, 1997)'
_computing_publication_material 'WinGX (Farrugia, 1999)'
_computing_structure_refinement 'SHELXL-97 (Sheldrick, 2008)'
_computing_structure_solution 'SHELXS-97 (Sheldrick, 2008)'
_diffrn_ambient_temperature 296
_diffrn_detector_area_resol_mean 8.3333
_diffrn_measured_fraction_theta_full 0.994
_diffrn_measured_fraction_theta_max 0.994
_diffrn_measurement_device_type 'Bruker APEX-II CCD'
_diffrn_measurement_method '\f and \w scans'
_diffrn_radiation_monochromator graphite
_diffrn_radiation_source 'sealed tube'
_diffrn_radiation_type MoK\a
_diffrn_radiation_wavelength 0.71073
_diffrn_reflns_av_R_equivalents 0.0186
_diffrn_reflns_av_sigmaI/netI 0.0118
_diffrn_reflns_limit_h_max 11
_diffrn_reflns_limit_h_min -10
_diffrn_reflns_limit_k_max 13
_diffrn_reflns_limit_k_min -13
_diffrn_reflns_limit_l_max 14
_diffrn_reflns_limit_l_min -14
_diffrn_reflns_number 20180
_diffrn_reflns_theta_full 26.37
_diffrn_reflns_theta_max 26.37
_diffrn_reflns_theta_min 1.84
_diffrn_standards_number 0
_exptl_absorpt_coefficient_mu 2.148
_exptl_absorpt_correction_type none
_exptl_crystal_colour brown
_exptl_crystal_density_diffrn 2.127
_exptl_crystal_density_method 'not measured'
_exptl_crystal_description PRISM
_exptl_crystal_F_000 622
_exptl_crystal_size_max 0.26
_exptl_crystal_size_mid 0.24
_exptl_crystal_size_min 0.20
_refine_diff_density_max 0.932
_refine_diff_density_min -0.686
_refine_diff_density_rms 0.078
_refine_ls_extinction_method none
_refine_ls_goodness_of_fit_ref 1.056
_refine_ls_hydrogen_treatment mixed
_refine_ls_matrix_type full
_refine_ls_number_parameters 284
_refine_ls_number_reflns 3995
_refine_ls_number_restraints 77
_refine_ls_restrained_S_all 1.049
_refine_ls_R_factor_all 0.0269
_refine_ls_R_factor_gt 0.0253
_refine_ls_shift/su_max 0.001
_refine_ls_shift/su_mean 0.000
_refine_ls_structure_factor_coef Fsqd
_refine_ls_weighting_details 'calc w=1/[\s^2^(Fo^2^)+(0.0375P)^2^+1.3183P] where P=(Fo^2^+2Fc^2^)/3'
_refine_ls_weighting_scheme calc
_refine_ls_wR_factor_gt 0.0690
_refine_ls_wR_factor_ref 0.0702
_reflns_number_gt 3789
_reflns_number_total 3995
_reflns_threshold_expression I>2\s(I)
_cod_data_source_file JSSC-2014-220-70.cif
_cod_data_source_block yy130_0m_a
_cod_original_sg_symbol_Hall -P1
_cod_original_sg_symbol_H-M P-1
_cod_database_code 1562198

loop_
_symmetry_equiv_pos_as_xyz
'x, y, z'
'-x, -y, -z'

loop_
_atom_site_label
_atom_site_type_symbol
_atom_site_fract_x
_atom_site_fract_y
_atom_site_fract_z
_atom_site_U_iso_or_equiv
_atom_site_adp_type
_atom_site_occupancy
_atom_site_symmetry_multiplicity
_atom_site_calc_flag
_atom_site_refinement_flags
_atom_site_disorder_assembly
_atom_site_disorder_group
C1 C 0.9087(3) 0.7617(3) 0.5914(2) 0.0251(5) Uani 1 1 d U . .
C2 C 0.9558(4) 0.6787(3) 0.4893(3) 0.0334(6) Uani 1 1 d U . .
H2 H 0.8883 0.6318 0.4894 0.040 Uiso 1 1 calc R . .
C3 C 1.1010(4) 0.6651(3) 0.3884(3) 0.0368(6) Uani 1 1 d U . .
H3 H 1.1316 0.6094 0.3205 0.044 Uiso 1 1 calc R . .
C4 C 1.2025(3) 0.7355(3) 0.3883(2) 0.0288(5) Uani 1 1 d U . .
C5 C 1.1588(3) 0.8173(2) 0.4911(2) 0.0236(5) Uani 1 1 d U . .
C6 C 1.0099(3) 0.8298(3) 0.5924(2) 0.0257(5) Uani 1 1 d U . .
H6 H 0.9787 0.8845 0.6611 0.031 Uiso 1 1 calc R . .
C7 C 1.2735(3) 0.8853(3) 0.4964(2) 0.0258(5) Uani 1 1 d U . .
C8 C -0.0381(3) 0.8037(3) 0.9645(2) 0.0287(5) Uani 1 1 d U . .
H8 H -0.0547 0.7793 0.8983 0.034 Uiso 1 1 calc R . .
C9 C -0.1739(3) 0.8349(3) 1.0759(2) 0.0271(5) Uani 1 1 d U . .
C10 C -0.3439(4) 0.8286(3) 1.0913(3) 0.0372(6) Uani 1 1 d U . .
H10A H -0.4218 0.8534 1.1744 0.056 Uiso 1 1 calc R . .
H10B H -0.3229 0.7382 1.0676 0.056 Uiso 1 1 calc R . .
H10C H -0.3963 0.8902 1.0419 0.056 Uiso 1 1 calc R . .
C11 C -0.0012(3) 0.8769(3) 1.1560(2) 0.0298(5) Uani 1 1 d U . .
H11 H 0.0145 0.9029 1.2220 0.036 Uiso 1 1 calc R . .
C12 C 0.1372(3) 0.8431(3) 1.0446(2) 0.0253(5) Uani 1 1 d U . .
C13 C 0.3097(4) 0.8452(3) 1.0292(3) 0.0348(6) Uani 1 1 d U . .
H13A H 0.3877 0.8191 0.9463 0.052 Uiso 1 1 calc R . .
H13B H 0.3601 0.7829 1.0791 0.052 Uiso 1 1 calc R . .
H13C H 0.2920 0.9349 1.0524 0.052 Uiso 1 1 calc R . .
C14 C 0.3697(3) 0.4911(3) 0.5993(2) 0.0267(5) Uani 1 1 d U . .
C15 C 0.5619(3) 0.5900(3) 0.5084(2) 0.0284(5) Uani 1 1 d U . .
H15 H 0.6074 0.6527 0.5121 0.034 Uiso 1 1 calc R . .
C16 C 0.2242(4) 0.4798(3) 0.7067(2) 0.0372(6) Uani 1 1 d U . .
H16A H 0.1940 0.5433 0.7722 0.056 Uiso 1 1 calc R . .
H16B H 0.2619 0.3896 0.7304 0.056 Uiso 1 1 calc R . .
H16C H 0.1233 0.4993 0.6864 0.056 Uiso 1 1 calc R . .
N1 N 0.1169(3) 0.8071(2) 0.94776(19) 0.0264(4) Uani 1 1 d U . .
N2 N -0.1562(3) 0.8737(2) 1.1726(2) 0.0293(5) Uani 1 1 d U . .
N3 N 0.4339(3) 0.5817(2) 0.60649(18) 0.0272(4) Uani 1 1 d U . .
O1 O 0.5812(3) 0.7993(2) 0.68195(19) 0.0396(5) Uani 1 1 d U . .
O2 O 0.7752(3) 0.6402(2) 0.7680(2) 0.0517(6) Uani 1 1 d U . .
O3 O 0.6946(3) 0.8803(3) 0.80397(19) 0.0456(5) Uani 1 1 d U . .
O4 O 1.3431(3) 0.7207(2) 0.28685(18) 0.0420(5) Uani 1 1 d U . .
H4 H 1.3898 0.7690 0.2959 0.063 Uiso 1 1 calc R . .
O5 O 1.4059(3) 0.8712(2) 0.40002(17) 0.0359(4) Uani 1 1 d U . .
O6 O 1.2364(3) 0.9468(2) 0.59301(18) 0.0418(5) Uani 1 1 d U . .
S1 S 0.72597(8) 0.77204(7) 0.72290(6) 0.02734(14) Uani 1 1 d U . .
Ag1 Ag 0.34309(3) 0.72197(3) 0.77336(2) 0.04522(9) Uani 1 1 d U . .
Ag2 Ag 1.40154(3) 1.03560(2) 0.63349(2) 0.03643(8) Uani 1 1 d U . .
O7 O 0.8780(4) 0.4936(4) 0.9535(3) 0.0760(9) Uani 1 1 d D . .
H7A H 0.861(7) 0.532(6) 0.891(4) 0.114 Uiso 1 1 d D . .
H7B H 0.777(4) 0.491(7) 0.988(5) 0.114 Uiso 1 1 d D . .
O8 O 0.4481(4) 0.5052(3) 0.9010(3) 0.0591(6) Uani 1 1 d D . .
H8B H 0.542(4) 0.522(5) 0.879(4) 0.089 Uiso 1 1 d D . .
H8A H 0.501(6) 0.436(4) 0.847(4) 0.089 Uiso 1 1 d D . .

loop_
_atom_site_aniso_label
_atom_site_aniso_U_11
_atom_site_aniso_U_22
_atom_site_aniso_U_33
_atom_site_aniso_U_23
_atom_site_aniso_U_13
_atom_site_aniso_U_12
C1 0.0213(11) 0.0294(12) 0.0259(12) 0.0024(9) -0.0066(9) -0.0136(10)
C2 0.0314(14) 0.0405(14) 0.0360(14) -0.0011(11) -0.0100(11) -0.0237(12)
C3 0.0399(15) 0.0463(16) 0.0295(13) -0.0096(12) -0.0080(12) -0.0255(13)
C4 0.0298(13) 0.0361(13) 0.0236(12) 0.0020(10) -0.0070(10) -0.0189(11)
C5 0.0234(11) 0.0269(11) 0.0247(11) 0.0026(9) -0.0091(10) -0.0142(10)
C6 0.0249(12) 0.0300(12) 0.0254(12) 0.0025(10) -0.0082(10) -0.0153(10)
C7 0.0235(12) 0.0298(12) 0.0265(12) 0.0025(10) -0.0068(10) -0.0156(10)
C8 0.0253(12) 0.0392(14) 0.0226(12) -0.0027(10) -0.0072(10) -0.0150(11)
C9 0.0215(12) 0.0320(13) 0.0272(12) 0.0002(10) -0.0067(10) -0.0121(10)
C10 0.0259(13) 0.0562(18) 0.0320(14) -0.0019(13) -0.0057(11) -0.0229(13)
C11 0.0258(12) 0.0394(14) 0.0242(12) -0.0046(10) -0.0060(10) -0.0151(11)
C12 0.0226(11) 0.0274(12) 0.0263(12) 0.0010(9) -0.0082(10) -0.0111(10)
C13 0.0245(13) 0.0436(15) 0.0377(15) -0.0016(12) -0.0099(11) -0.0158(12)
C14 0.0216(11) 0.0360(13) 0.0207(11) 0.0020(10) -0.0068(9) -0.0109(10)
C15 0.0259(12) 0.0352(13) 0.0262(12) 0.0004(10) -0.0084(10) -0.0154(11)
C16 0.0316(14) 0.0537(17) 0.0241(13) 0.0010(12) -0.0018(11) -0.0225(13)
N1 0.0204(10) 0.0326(11) 0.0227(10) -0.0026(8) -0.0027(8) -0.0114(9)
N2 0.0235(10) 0.0391(12) 0.0230(10) -0.0030(9) -0.0036(8) -0.0142(9)
N3 0.0255(10) 0.0347(11) 0.0204(10) -0.0021(8) -0.0061(8) -0.0129(9)
O1 0.0277(10) 0.0546(13) 0.0428(12) 0.0048(10) -0.0125(9) -0.0233(9)
O2 0.0449(13) 0.0505(13) 0.0509(14) 0.0220(11) -0.0104(11) -0.0199(11)
O3 0.0418(12) 0.0606(14) 0.0325(11) -0.0115(10) -0.0002(9) -0.0291(11)
O4 0.0415(12) 0.0595(14) 0.0269(10) -0.0094(9) 0.0022(9) -0.0339(11)
O5 0.0365(10) 0.0498(12) 0.0289(10) 0.0005(8) -0.0033(8) -0.0325(10)
O6 0.0358(11) 0.0609(13) 0.0341(10) -0.0144(9) -0.0007(9) -0.0335(10)
S1 0.0220(3) 0.0352(3) 0.0258(3) 0.0029(2) -0.0052(2) -0.0159(3)
Ag1 0.03948(14) 0.06102(17) 0.02659(12) -0.01479(10) 0.00616(10) -0.02616(12)
Ag2 0.03111(12) 0.04674(14) 0.03657(13) -0.00439(9) -0.00409(9) -0.02737(10)
O7 0.073(2) 0.081(2) 0.0664(19) 0.0290(16) -0.0231(16) -0.0296(18)
O8 0.0611(16) 0.0520(15) 0.0606(16) -0.0001(12) -0.0231(14) -0.0183(13)

loop_
_atom_type_symbol
_atom_type_description
_atom_type_scat_dispersion_real
_atom_type_scat_dispersion_imag
_atom_type_scat_source
C C 0.0033 0.0016 'International Tables Vol C Tables 4.2.6.8 and 6.1.1.4'
H H 0.0000 0.0000 'International Tables Vol C Tables 4.2.6.8 and 6.1.1.4'
N N 0.0061 0.0033 'International Tables Vol C Tables 4.2.6.8 and 6.1.1.4'
O O 0.0106 0.0060 'International Tables Vol C Tables 4.2.6.8 and 6.1.1.4'
S S 0.1246 0.1234 'International Tables Vol C Tables 4.2.6.8 and 6.1.1.4'
Ag Ag -0.8971 1.1015 'International Tables Vol C Tables 4.2.6.8 and 6.1.1.4'

loop_
_geom_angle_atom_site_label_1
_geom_angle_atom_site_label_2
_geom_angle_atom_site_label_3
_geom_angle
_geom_angle_site_symmetry_1
_geom_angle_site_symmetry_3
C6 C1 C2 119.9(2) . .
C6 C1 S1 120.17(19) . .
C2 C1 S1 119.85(19) . .
C3 C2 C1 120.7(2) . .
C3 C2 H2 119.7 . .
C1 C2 H2 119.7 . .
C2 C3 C4 119.7(2) . .
C2 C3 H3 120.2 . .
C4 C3 H3 120.2 . .
O4 C4 C3 117.9(2) . .
O4 C4 C5 121.7(2) . .
C3 C4 C5 120.3(2) . .
C6 C5 C4 118.8(2) . .
C6 C5 C7 119.9(2) . .
C4 C5 C7 121.3(2) . .
C1 C6 C5 120.6(2) . .
C1 C6 H6 119.7 . .
C5 C6 H6 119.7 . .
O6 C7 O5 125.2(2) . .
O6 C7 C5 118.3(2) . .
O5 C7 C5 116.5(2) . .
N1 C8 C9 122.8(2) . .
N1 C8 H8 118.6 . .
C9 C8 H8 118.6 . .
N2 C9 C8 120.2(2) . .
N2 C9 C10 118.5(2) . .
C8 C9 C10 121.3(2) . .
C9 C10 H10A 109.5 . .
C9 C10 H10B 109.5 . .
H10A C10 H10B 109.5 . .
C9 C10 H10C 109.5 . .
H10A C10 H10C 109.5 . .
H10B C10 H10C 109.5 . .
N2 C11 C12 123.1(2) . .
N2 C11 H11 118.5 . .
C12 C11 H11 118.5 . .
N1 C12 C11 119.5(2) . .
N1 C12 C13 118.6(2) . .
C11 C12 C13 121.9(2) . .
C12 C13 H13A 109.5 . .
C12 C13 H13B 109.5 . .
H13A C13 H13B 109.5 . .
C12 C13 H13C 109.5 . .
H13A C13 H13C 109.5 . .
H13B C13 H13C 109.5 . .
N3 C14 C15 119.5(2) . 2_666
N3 C14 C16 119.4(2) . .
C15 C14 C16 121.1(2) 2_666 .
N3 C15 C14 122.8(2) . 2_666
N3 C15 H15 118.6 . .
C14 C15 H15 118.6 2_666 .
C14 C16 H16A 109.5 . .
C14 C16 H16B 109.5 . .
H16A C16 H16B 109.5 . .
C14 C16 H16C 109.5 . .
H16A C16 H16C 109.5 . .
H16B C16 H16C 109.5 . .
C12 N1 C8 117.4(2) . .
C12 N1 Ag1 121.51(17) . .
C8 N1 Ag1 120.30(17) . .
C9 N2 C11 116.9(2) . .
C9 N2 Ag2 122.87(17) . 2_677
C11 N2 Ag2 119.71(17) . 2_677
C15 N3 C14 117.7(2) . .
C15 N3 Ag1 117.21(17) . .
C14 N3 Ag1 125.09(17) . .
S1 O1 Ag1 124.99(12) . .
S1 O1 Ag2 123.51(12) . 1_455
Ag1 O1 Ag2 98.80(7) . 1_455
C4 O4 H4 109.5 . .
C7 O5 Ag2 127.88(16) . 2_876
C7 O6 Ag2 125.95(17) . .
O3 S1 O2 114.05(15) . .
O3 S1 O1 113.25(14) . .
O2 S1 O1 110.75(14) . .
O3 S1 C1 106.34(12) . .
O2 S1 C1 106.16(13) . .
O1 S1 C1 105.56(12) . .
N1 Ag1 N3 140.42(8) . .
N1 Ag1 O1 126.18(8) . .
N3 Ag1 O1 92.66(8) . .
O5 Ag2 O6 158.59(8) 2_876 .
O5 Ag2 N2 111.73(7) 2_876 2_677
O6 Ag2 N2 85.79(7) . 2_677
O5 Ag2 O1 99.17(7) 2_876 1_655
O6 Ag2 O1 88.75(8) . 1_655
N2 Ag2 O1 101.42(7) 2_677 1_655
O5 Ag2 Ag2 79.16(5) 2_876 2_876
O6 Ag2 Ag2 80.62(5) . 2_876
N2 Ag2 Ag2 160.09(6) 2_677 2_876
O1 Ag2 Ag2 92.81(5) 1_655 2_876
H7A O7 H7B 97(3) . .
H8B O8 H8A 92(2) . .

loop_
_geom_bond_atom_site_label_1
_geom_bond_atom_site_label_2
_geom_bond_distance
_geom_bond_site_symmetry_2
C1 C6 1.379(3) .
C1 C2 1.390(4) .
C1 S1 1.775(2) .
C2 C3 1.373(4) .
C2 H2 0.9300 .
C3 C4 1.397(4) .
C3 H3 0.9300 .
C4 O4 1.351(3) .
C4 C5 1.399(3) .
C5 C6 1.398(3) .
C5 C7 1.500(3) .
C6 H6 0.9300 .
C7 O6 1.236(3) .
C7 O5 1.277(3) .
C8 N1 1.342(3) .
C8 C9 1.381(4) .
C8 H8 0.9300 .
C9 N2 1.338(3) .
C9 C10 1.492(3) .
C10 H10A 0.9600 .
C10 H10B 0.9600 .
C10 H10C 0.9600 .
C11 N2 1.341(3) .
C11 C12 1.389(4) .
C11 H11 0.9300 .
C12 N1 1.340(3) .
C12 C13 1.495(3) .
C13 H13A 0.9600 .
C13 H13B 0.9600 .
C13 H13C 0.9600 .
C14 N3 1.339(3) .
C14 C15 1.392(4) 2_666
C14 C16 1.497(3) .
C15 N3 1.334(3) .
C15 C14 1.392(4) 2_666
C15 H15 0.9300 .
C16 H16A 0.9600 .
C16 H16B 0.9600 .
C16 H16C 0.9600 .
N1 Ag1 2.225(2) .
N2 Ag2 2.448(2) 2_677
N3 Ag1 2.270(2) .
O1 S1 1.466(2) .
O1 Ag1 2.456(2) .
O1 Ag2 2.586(2) 1_455
O2 S1 1.449(2) .
O3 S1 1.439(2) .
O4 H4 0.8200 .
O5 Ag2 2.2298(18) 2_876
O6 Ag2 2.2483(19) .
Ag2 O5 2.2298(18) 2_876
Ag2 N2 2.448(2) 2_677
Ag2 O1 2.586(2) 1_655
Ag2 Ag2 3.0001(4) 2_876
O7 H7A 0.864(19) .
O7 H7B 0.852(19) .
O8 H8B 0.872(19) .
O8 H8A 0.868(19) .

loop_
_geom_hbond_atom_site_label_D
_geom_hbond_atom_site_label_H
_geom_hbond_atom_site_label_A
_geom_hbond_distance_DH
_geom_hbond_distance_HA
_geom_hbond_distance_DA
_geom_hbond_angle_DHA
_geom_hbond_site_symmetry_A
O4 H4 O5 0.82 1.80 2.522(3) 146.7 .
O7 H7A O2 0.864(19) 2.01(2) 2.866(4) 169(6) .
O7 H7B O8 0.852(19) 1.95(2) 2.790(4) 167(6) 2_667
O8 H8A O4 0.868(19) 2.05(2) 2.911(3) 172(4) 2_766

loop_
_geom_torsion_atom_site_label_1
_geom_torsion_atom_site_label_2
_geom_torsion_atom_site_label_3
_geom_torsion_atom_site_label_4
_geom_torsion
_geom_torsion_site_symmetry_1
_geom_torsion_site_symmetry_2
_geom_torsion_site_symmetry_3
_geom_torsion_site_symmetry_4
C6 C1 C2 C3 -1.0(4) . . . .
S1 C1 C2 C3 -177.3(2) . . . .
C1 C2 C3 C4 0.0(5) . . . .
C2 C3 C4 O4 -179.3(3) . . . .
C2 C3 C4 C5 1.3(5) . . . .
O4 C4 C5 C6 179.0(2) . . . .
C3 C4 C5 C6 -1.6(4) . . . .
O4 C4 C5 C7 -4.2(4) . . . .
C3 C4 C5 C7 175.3(3) . . . .
C2 C1 C6 C5 0.7(4) . . . .
S1 C1 C6 C5 176.99(19) . . . .
C4 C5 C6 C1 0.6(4) . . . .
C7 C5 C6 C1 -176.3(2) . . . .
C6 C5 C7 O6 2.9(4) . . . .
C4 C5 C7 O6 -173.9(3) . . . .
C6 C5 C7 O5 -179.0(2) . . . .
C4 C5 C7 O5 4.1(4) . . . .
N1 C8 C9 N2 1.7(4) . . . .
N1 C8 C9 C10 -179.4(3) . . . .
N2 C11 C12 N1 0.9(4) . . . .
N2 C11 C12 C13 -178.9(3) . . . .
C11 C12 N1 C8 -1.0(4) . . . .
C13 C12 N1 C8 178.8(2) . . . .
C11 C12 N1 Ag1 -170.55(19) . . . .
C13 C12 N1 Ag1 9.3(3) . . . .
C9 C8 N1 C12 -0.2(4) . . . .
C9 C8 N1 Ag1 169.4(2) . . . .
C8 C9 N2 C11 -1.7(4) . . . .
C10 C9 N2 C11 179.3(3) . . . .
C8 C9 N2 Ag2 170.31(19) . . . 2_677
C10 C9 N2 Ag2 -8.7(3) . . . 2_677
C12 C11 N2 C9 0.5(4) . . . .
C12 C11 N2 Ag2 -171.8(2) . . . 2_677
C14 C15 N3 C14 -0.2(4) 2_666 . . .
C14 C15 N3 Ag1 179.45(19) 2_666 . . .
C15 C14 N3 C15 0.2(4) 2_666 . . .
C16 C14 N3 C15 -179.1(2) . . . .
C15 C14 N3 Ag1 -179.43(18) 2_666 . . .
C16 C14 N3 Ag1 1.2(3) . . . .
O6 C7 O5 Ag2 -5.9(4) . . . 2_876
C5 C7 O5 Ag2 176.19(16) . . . 2_876
O5 C7 O6 Ag2 -5.8(4) . . . .
C5 C7 O6 Ag2 172.05(17) . . . .
Ag1 O1 S1 O3 -95.67(17) . . . .
Ag2 O1 S1 O3 37.75(18) 1_455 . . .
Ag1 O1 S1 O2 33.9(2) . . . .
Ag2 O1 S1 O2 167.33(13) 1_455 . . .
Ag1 O1 S1 C1 148.39(14) . . . .
Ag2 O1 S1 C1 -78.19(15) 1_455 . . .
C6 C1 S1 O3 12.6(3) . . . .
C2 C1 S1 O3 -171.1(2) . . . .
C6 C1 S1 O2 -109.2(2) . . . .
C2 C1 S1 O2 67.1(3) . . . .
C6 C1 S1 O1 133.2(2) . . . .
C2 C1 S1 O1 -50.5(2) . . . .
C12 N1 Ag1 N3 152.17(18) . . . .
C8 N1 Ag1 N3 -17.1(3) . . . .
C12 N1 Ag1 O1 -40.7(2) . . . .
C8 N1 Ag1 O1 150.07(18) . . . .
C15 N3 Ag1 N1 161.60(17) . . . .
C14 N3 Ag1 N1 -18.7(3) . . . .
C15 N3 Ag1 O1 -8.02(19) . . . .
C14 N3 Ag1 O1 171.6(2) . . . .
S1 O1 Ag1 N1 74.75(18) . . . .
Ag2 O1 Ag1 N1 -67.46(11) 1_455 . . .
S1 O1 Ag1 N3 -113.43(16) . . . .
Ag2 O1 Ag1 N3 104.36(8) 1_455 . . .
C7 O6 Ag2 O5 29.1(4) . . . 2_876
C7 O6 Ag2 N2 175.1(2) . . . 2_677
C7 O6 Ag2 O1 -83.3(2) . . . 1_655
C7 O6 Ag2 Ag2 9.7(2) . . . 2_876
